data_7023079
loop_
_publ_author_name
'Turrell, Peter J.'
'Hill, Amanda D.'
'Ibrahim, Saad K.'
'Wright, Joseph A.'
'Pickett, Christopher J.'

_publ_section_title
;
 Ferracyclic carbamoyl complexes related to the active site of
 [Fe]-hydrogenase.
;
_journal_issue 22
_journal_name_full 'Dalton transactions (Cambridge, England : 2003)'
_journal_page_first 8140
_journal_page_last 8146
_journal_paper_doi 10.1039/c3dt50642h
_journal_volume 42
_journal_year 2013
_chemical_formula_moiety 'C15 H27 Br3 Fe2 N4 O2 P2'
_chemical_formula_structural Fe(CO)(PMe3)2{C6H6N3CO(FeBr3)}(MeCN)
_chemical_formula_sum 'C15 H27 Br3 Fe2 N4 O2 P2'
_chemical_formula_weight 708.78
_chemical_name_systematic
;
?
;
_space_group_IT_number 14
_symmetry_cell_setting monoclinic
_symmetry_Int_Tables_number 14
_symmetry_space_group_name_Hall '-P 2yn'
_symmetry_space_group_name_H-M 'P 1 21/n 1'
_atom_sites_solution_hydrogens geom
_atom_sites_solution_primary direct
_atom_sites_solution_secondary difmap
_audit_creation_method SHELXL-97
_cell_angle_alpha 90.00
_cell_angle_beta 92.460(2)
_cell_angle_gamma 90.00
_cell_formula_units_Z 4
_cell_length_a 10.0743(3)
_cell_length_b 13.2511(3)
_cell_length_c 18.8476(5)
_cell_measurement_reflns_used 15055
_cell_measurement_temperature 140(2)
_cell_measurement_theta_max 29.0353
_cell_measurement_theta_min 3.5845
_cell_volume 2513.75(12)
_computing_cell_refinement 'CrysAlisPro (Oxford Diffraction, 2010)'
_computing_data_collection 'CrysAlisPro (Oxford Diffraction, 2010)'
_computing_data_reduction 'CrysAlisPro (Oxford Diffraction, 2010)'
_computing_molecular_graphics 'ORTEP-3 (Farrugia, 1997)'
_computing_publication_material
;
SHELXL-97 (Sheldrick, 2008) and enCIFer (Allen <i>et al.</i>, 2004)
;
_computing_structure_refinement 'SHELXL-97 (Sheldrick, 2008)'
_computing_structure_solution 'SHELXS-97 (Sheldrick, 2008)'
_diffrn_ambient_temperature 140(2)
_diffrn_detector_area_resol_mean 16.0050
_diffrn_measured_fraction_theta_full 0.990
_diffrn_measured_fraction_theta_max 0.990
_diffrn_measurement_device_type 'Oxford Diffraction Xcalibur 3/CCD'
_diffrn_measurement_method '\w scans'
_diffrn_radiation_monochromator graphite
_diffrn_radiation_probe x-ray
_diffrn_radiation_source 'Enhance (Mo) X-ray Source'
_diffrn_radiation_type 'Mo K\a'
_diffrn_radiation_wavelength 0.71073
_diffrn_reflns_av_R_equivalents 0.0348
_diffrn_reflns_av_unetI/netI 0.0251
_diffrn_reflns_limit_h_max 13
_diffrn_reflns_limit_h_min -13
_diffrn_reflns_limit_k_max 17
_diffrn_reflns_limit_k_min -17
_diffrn_reflns_limit_l_max 23
_diffrn_reflns_limit_l_min -23
_diffrn_reflns_number 36310
_diffrn_reflns_theta_full 27.50
_diffrn_reflns_theta_max 27.50
_diffrn_reflns_theta_min 3.59
_diffrn_standards_number 0
_exptl_absorpt_coefficient_mu 6.068
_exptl_absorpt_correction_T_max 1.00000
_exptl_absorpt_correction_T_min 0.69090
_exptl_absorpt_correction_type multi-scan
_exptl_absorpt_process_details '(ABSPACK; Oxford Diffraction, 2010)'
_exptl_crystal_colour 'light yellow'
_exptl_crystal_density_diffrn 1.873
_exptl_crystal_density_method 'not measured'
_exptl_crystal_description block
_exptl_crystal_F_000 1392
_exptl_crystal_size_max 0.28
_exptl_crystal_size_mid 0.18
_exptl_crystal_size_min 0.16
_refine_diff_density_max 0.957
_refine_diff_density_min -0.586
_refine_diff_density_rms 0.078
_refine_ls_extinction_method none
_refine_ls_goodness_of_fit_ref 1.046
_refine_ls_hydrogen_treatment mixed
_refine_ls_matrix_type full
_refine_ls_number_parameters 272
_refine_ls_number_reflns 5708
_refine_ls_number_restraints 0
_refine_ls_restrained_S_all 1.046
_refine_ls_R_factor_all 0.0351
_refine_ls_R_factor_gt 0.0263
_refine_ls_shift/su_max 0.001
_refine_ls_shift/su_mean 0.000
_refine_ls_structure_factor_coef Fsqd
_refine_ls_weighting_details 'calc w=1/[\s^2^(Fo^2^)+(0.0232P)^2^+1.9629P] where P=(Fo^2^+2Fc^2^)/3'
_refine_ls_weighting_scheme calc
_refine_ls_wR_factor_gt 0.0541
_refine_ls_wR_factor_ref 0.0563
_reflns_number_gt 4933
_reflns_number_total 5708
_reflns_threshold_expression >2\s(I)
_cod_data_source_file c3dt50642h.txt
_cod_data_source_block Fe(CO)(PMe3)2{C6H6N3CO(FeBr3)}(MeCN)
_cod_original_sg_symbol_H-M 'P 21/n'
_cod_database_code 7023079

loop_
_symmetry_equiv_pos_as_xyz
'x, y, z'
'-x+1/2, y+1/2, -z+1/2'
'-x, -y, -z'
'x-1/2, -y-1/2, z-1/2'

loop_
_atom_site_label
_atom_site_type_symbol
_atom_site_fract_x
_atom_site_fract_y
_atom_site_fract_z
_atom_site_U_iso_or_equiv
_atom_site_adp_type
_atom_site_occupancy
_atom_site_symmetry_multiplicity
_atom_site_calc_flag
_atom_site_refinement_flags
C1 C 0.7121(2) 0.69937(16) -0.25723(12) 0.0164(5) Uani 1 1 d .
C2 C 0.6043(3) 0.71443(17) -0.30554(13) 0.0211(5) Uani 1 1 d .
H2 H 0.6110 0.6954 -0.3539 0.025 Uiso 1 1 calc R
C3 C 0.4900(3) 0.75631(18) -0.28326(13) 0.0238(5) Uani 1 1 d .
H3 H 0.4172 0.7673 -0.3160 0.029 Uiso 1 1 calc R
C4 C 0.4802(3) 0.78301(18) -0.21220(13) 0.0228(5) Uani 1 1 d .
H4 H 0.4012 0.8119 -0.1953 0.027 Uiso 1 1 calc R
C5 C 0.5895(2) 0.76587(17) -0.16724(12) 0.0184(5) Uani 1 1 d .
C6 C 0.6976(2) 0.76458(17) -0.05339(12) 0.0179(5) Uani 1 1 d .
C7 C 0.9358(2) 0.71488(17) -0.02203(13) 0.0189(5) Uani 1 1 d .
C8 C 1.0978(2) 0.62815(18) -0.16939(13) 0.0206(5) Uani 1 1 d .
C9 C 1.2233(3) 0.5885(2) -0.19296(16) 0.0354(7) Uani 1 1 d .
H9A H 1.2274 0.5157 -0.1841 0.053 Uiso 1 1 calc R
H9B H 1.2971 0.6219 -0.1668 0.053 Uiso 1 1 calc R
H9C H 1.2300 0.6013 -0.2439 0.053 Uiso 1 1 calc R
C10 C 0.8392(3) 0.45617(18) -0.12896(13) 0.0256(6) Uani 1 1 d .
H10A H 0.7939 0.3924 -0.1194 0.038 Uiso 1 1 calc R
H10B H 0.9333 0.4505 -0.1141 0.038 Uiso 1 1 calc R
H10C H 0.8313 0.4710 -0.1799 0.038 Uiso 1 1 calc R
C11 C 0.5874(3) 0.5373(2) -0.09844(16) 0.0298(6) Uani 1 1 d .
H11A H 0.5653 0.5533 -0.1483 0.045 Uiso 1 1 calc R
H11B H 0.5364 0.5812 -0.0678 0.045 Uiso 1 1 calc R
H11C H 0.5653 0.4666 -0.0892 0.045 Uiso 1 1 calc R
C12 C 0.7840(3) 0.51608(19) 0.01195(13) 0.0274(6) Uani 1 1 d .
H12A H 0.7409 0.5645 0.0428 0.041 Uiso 1 1 calc R
H12B H 0.8788 0.5121 0.0255 0.041 Uiso 1 1 calc R
H12C H 0.7432 0.4495 0.0171 0.041 Uiso 1 1 calc R
C13 C 0.8526(3) 0.96541(19) -0.05711(15) 0.0324(6) Uani 1 1 d .
H13A H 0.8931 1.0312 -0.0660 0.049 Uiso 1 1 calc R
H13B H 0.8780 0.9430 -0.0089 0.049 Uiso 1 1 calc R
H13C H 0.7557 0.9713 -0.0621 0.049 Uiso 1 1 calc R
C14 C 0.8556(3) 0.92859(19) -0.20522(14) 0.0275(6) Uani 1 1 d .
H14A H 0.8942 0.9961 -0.2096 0.041 Uiso 1 1 calc R
H14B H 0.7584 0.9336 -0.2077 0.041 Uiso 1 1 calc R
H14C H 0.8846 0.8857 -0.2440 0.041 Uiso 1 1 calc R
C15 C 1.0881(3) 0.8915(2) -0.11896(14) 0.0280(6) Uani 1 1 d .
H15A H 1.1258 0.8530 -0.1577 0.042 Uiso 1 1 calc R
H15B H 1.1268 0.8677 -0.0734 0.042 Uiso 1 1 calc R
H15C H 1.1083 0.9633 -0.1248 0.042 Uiso 1 1 calc R
Fe1 Fe 0.84200(3) 0.71353(2) -0.102523(16) 0.01318(7) Uani 1 1 d .
Fe2 Fe 0.56196(3) 0.80412(3) 0.086307(18) 0.01949(8) Uani 1 1 d .
N1 N 0.70583(18) 0.72458(13) -0.18732(9) 0.0141(4) Uani 1 1 d .
N2 N 0.5890(2) 0.78818(15) -0.09576(11) 0.0205(4) Uani 1 1 d .
N3 N 0.8231(2) 0.65563(18) -0.27950(12) 0.0250(5) Uani 1 1 d .
N4 N 1.0003(2) 0.65840(14) -0.15112(10) 0.0174(4) Uani 1 1 d .
O1 O 0.69188(17) 0.77925(13) 0.01239(9) 0.0246(4) Uani 1 1 d .
O2 O 0.99296(19) 0.71842(14) 0.03148(9) 0.0297(4) Uani 1 1 d .
P1 P 0.76345(6) 0.55725(4) -0.07990(3) 0.01694(13) Uani 1 1 d .
P2 P 0.91005(6) 0.87386(5) -0.12091(3) 0.01858(13) Uani 1 1 d .
Br1 Br 0.62979(3) 0.684676(19) 0.179797(13) 0.02628(7) Uani 1 1 d .
Br2 Br 0.56472(3) 0.97532(2) 0.129532(18) 0.04032(9) Uani 1 1 d .
Br3 Br 0.34472(3) 0.76508(2) 0.028154(14) 0.02831(7) Uani 1 1 d .
H2A H 0.519(3) 0.811(2) -0.0786(15) 0.026(8) Uiso 1 1 d .
H3A H 0.887(3) 0.655(2) -0.2554(18) 0.036(9) Uiso 1 1 d .
H3B H 0.824(3) 0.646(2) -0.3258(18) 0.039(9) Uiso 1 1 d .

loop_
_atom_site_aniso_label
_atom_site_aniso_U_11
_atom_site_aniso_U_22
_atom_site_aniso_U_33
_atom_site_aniso_U_23
_atom_site_aniso_U_13
_atom_site_aniso_U_12
C1 0.0174(12) 0.0161(11) 0.0157(11) 0.0009(9) 0.0020(9) -0.0036(9)
C2 0.0265(13) 0.0198(12) 0.0166(12) 0.0007(9) -0.0043(10) -0.0046(10)
C3 0.0224(13) 0.0235(12) 0.0245(13) 0.0016(10) -0.0104(11) -0.0007(10)
C4 0.0194(13) 0.0204(12) 0.0282(14) -0.0002(10) -0.0026(11) 0.0045(10)
C5 0.0200(12) 0.0164(11) 0.0187(12) -0.0003(9) 0.0002(10) -0.0004(9)
C6 0.0190(12) 0.0180(11) 0.0169(12) -0.0016(9) 0.0034(10) -0.0001(9)
C7 0.0164(12) 0.0204(12) 0.0201(12) 0.0021(9) 0.0031(10) 0.0006(9)
C8 0.0202(13) 0.0232(12) 0.0183(12) 0.0045(9) -0.0006(10) -0.0003(10)
C9 0.0252(15) 0.0464(17) 0.0355(16) 0.0087(13) 0.0113(13) 0.0139(13)
C10 0.0338(15) 0.0194(12) 0.0238(13) -0.0020(10) 0.0034(11) -0.0001(11)
C11 0.0206(13) 0.0266(14) 0.0418(16) 0.0033(12) -0.0017(12) -0.0070(11)
C12 0.0390(16) 0.0247(13) 0.0184(12) 0.0036(10) 0.0017(12) -0.0054(12)
C13 0.0408(17) 0.0242(13) 0.0326(15) -0.0091(11) 0.0067(13) -0.0031(12)
C14 0.0337(15) 0.0217(13) 0.0266(14) 0.0049(10) -0.0036(12) -0.0006(11)
C15 0.0240(14) 0.0309(14) 0.0291(14) 0.0010(11) -0.0005(11) -0.0070(11)
Fe1 0.01246(16) 0.01611(16) 0.01099(15) 0.00000(12) 0.00057(12) 0.00104(12)
Fe2 0.01881(18) 0.02243(18) 0.01763(17) -0.00307(13) 0.00527(14) 0.00142(14)
N1 0.0145(9) 0.0162(9) 0.0115(9) -0.0007(7) -0.0001(7) 0.0008(7)
N2 0.0146(10) 0.0267(11) 0.0204(11) -0.0047(8) 0.0015(8) 0.0074(9)
N3 0.0182(12) 0.0434(14) 0.0134(11) -0.0056(9) 0.0004(9) 0.0010(10)
N4 0.0191(11) 0.0193(10) 0.0137(9) 0.0004(8) 0.0010(8) 0.0005(8)
O1 0.0226(9) 0.0362(10) 0.0153(8) -0.0049(7) 0.0051(7) 0.0027(8)
O2 0.0288(10) 0.0411(11) 0.0186(9) 0.0012(8) -0.0074(8) -0.0025(8)
P1 0.0181(3) 0.0175(3) 0.0152(3) 0.0008(2) 0.0003(2) -0.0008(2)
P2 0.0207(3) 0.0180(3) 0.0169(3) -0.0005(2) -0.0005(2) -0.0009(2)
Br1 0.02681(14) 0.02864(14) 0.02332(13) 0.00369(10) 0.00051(10) -0.00040(11)
Br2 0.04650(19) 0.02045(14) 0.0546(2) -0.00816(12) 0.00895(15) -0.00339(12)
Br3 0.01908(13) 0.03724(15) 0.02857(14) 0.00368(11) 0.00054(10) -0.00373(11)

loop_
_atom_type_symbol
_atom_type_description
_atom_type_scat_dispersion_real
_atom_type_scat_dispersion_imag
_atom_type_scat_source
C C 0.0033 0.0016 'International Tables Vol C Tables 4.2.6.8 and 6.1.1.4'
H H 0.0000 0.0000 'International Tables Vol C Tables 4.2.6.8 and 6.1.1.4'
Fe Fe 0.3463 0.8444 'International Tables Vol C Tables 4.2.6.8 and 6.1.1.4'
N N 0.0061 0.0033 'International Tables Vol C Tables 4.2.6.8 and 6.1.1.4'
O O 0.0106 0.0060 'International Tables Vol C Tables 4.2.6.8 and 6.1.1.4'
P P 0.1023 0.0942 'International Tables Vol C Tables 4.2.6.8 and 6.1.1.4'
Br Br -0.2901 2.4595 'International Tables Vol C Tables 4.2.6.8 and 6.1.1.4'

loop_
_geom_angle_atom_site_label_1
_geom_angle_atom_site_label_2
_geom_angle_atom_site_label_3
_geom_angle
N3 C1 N1 118.8(2)
N3 C1 C2 119.4(2)
N1 C1 C2 121.7(2)
C3 C2 C1 120.0(2)
C3 C2 H2 120.0
C1 C2 H2 120.0
C2 C3 C4 119.8(2)
C2 C3 H3 120.1
C4 C3 H3 120.1
C5 C4 C3 117.4(2)
C5 C4 H4 121.3
C3 C4 H4 121.3
N1 C5 C4 124.7(2)
N1 C5 N2 113.4(2)
C4 C5 N2 121.9(2)
O1 C6 N2 118.2(2)
O1 C6 Fe1 127.48(19)
N2 C6 Fe1 114.31(16)
O2 C7 Fe1 177.1(2)
N4 C8 C9 179.7(3)
C8 C9 H9A 109.5
C8 C9 H9B 109.5
H9A C9 H9B 109.5
C8 C9 H9C 109.5
H9A C9 H9C 109.5
H9B C9 H9C 109.5
P1 C10 H10A 109.5
P1 C10 H10B 109.5
H10A C10 H10B 109.5
P1 C10 H10C 109.5
H10A C10 H10C 109.5
H10B C10 H10C 109.5
P1 C11 H11A 109.5
P1 C11 H11B 109.5
H11A C11 H11B 109.5
P1 C11 H11C 109.5
H11A C11 H11C 109.5
H11B C11 H11C 109.5
P1 C12 H12A 109.5
P1 C12 H12B 109.5
H12A C12 H12B 109.5
P1 C12 H12C 109.5
H12A C12 H12C 109.5
H12B C12 H12C 109.5
P2 C13 H13A 109.5
P2 C13 H13B 109.5
H13A C13 H13B 109.5
P2 C13 H13C 109.5
H13A C13 H13C 109.5
H13B C13 H13C 109.5
P2 C14 H14A 109.5
P2 C14 H14B 109.5
H14A C14 H14B 109.5
P2 C14 H14C 109.5
H14A C14 H14C 109.5
H14B C14 H14C 109.5
P2 C15 H15A 109.5
P2 C15 H15B 109.5
H15A C15 H15B 109.5
P2 C15 H15C 109.5
H15A C15 H15C 109.5
H15B C15 H15C 109.5
C7 Fe1 C6 88.28(11)
C7 Fe1 N4 89.39(9)
C6 Fe1 N4 177.65(9)
C7 Fe1 N1 169.80(9)
C6 Fe1 N1 81.58(9)
N4 Fe1 N1 100.75(7)
C7 Fe1 P2 88.13(8)
C6 Fe1 P2 89.06(7)
N4 Fe1 P2 91.15(6)
N1 Fe1 P2 90.60(5)
C7 Fe1 P1 91.50(8)
C6 Fe1 P1 87.26(7)
N4 Fe1 P1 92.52(6)
N1 Fe1 P1 89.12(5)
P2 Fe1 P1 176.31(3)
O1 Fe2 Br2 113.34(5)
O1 Fe2 Br1 103.10(5)
Br2 Fe2 Br1 111.532(17)
O1 Fe2 Br3 104.70(5)
Br2 Fe2 Br3 110.222(17)
Br1 Fe2 Br3 113.632(16)
C5 N1 C1 116.32(19)
C5 N1 Fe1 111.36(14)
C1 N1 Fe1 132.31(16)
C6 N2 C5 119.2(2)
C6 N2 H2A 121.4(19)
C5 N2 H2A 119.2(19)
C1 N3 H3A 120(2)
C1 N3 H3B 115(2)
H3A N3 H3B 123(3)
C8 N4 Fe1 170.4(2)
C6 O1 Fe2 141.10(17)
C11 P1 C10 102.92(13)
C11 P1 C12 102.13(13)
C10 P1 C12 103.33(12)
C11 P1 Fe1 116.38(9)
C10 P1 Fe1 114.91(9)
C12 P1 Fe1 115.30(9)
C15 P2 C14 103.26(13)
C15 P2 C13 104.13(13)
C14 P2 C13 102.70(13)
C15 P2 Fe1 115.13(9)
C14 P2 Fe1 115.34(9)
C13 P2 Fe1 114.68(9)

loop_
_geom_bond_atom_site_label_1
_geom_bond_atom_site_label_2
_geom_bond_distance
C1 N3 1.343(3)
C1 N1 1.363(3)
C1 C2 1.402(3)
C2 C3 1.361(4)
C2 H2 0.9500
C3 C4 1.393(4)
C3 H3 0.9500
C4 C5 1.379(3)
C4 H4 0.9500
C5 N1 1.362(3)
C5 N2 1.380(3)
C6 O1 1.259(3)
C6 N2 1.362(3)
C6 Fe1 1.884(2)
C7 O2 1.141(3)
C7 Fe1 1.752(2)
C8 N4 1.129(3)
C8 C9 1.456(3)
C9 H9A 0.9800
C9 H9B 0.9800
C9 H9C 0.9800
C10 P1 1.815(2)
C10 H10A 0.9800
C10 H10B 0.9800
C10 H10C 0.9800
C11 P1 1.812(3)
C11 H11A 0.9800
C11 H11B 0.9800
C11 H11C 0.9800
C12 P1 1.818(2)
C12 H12A 0.9800
C12 H12B 0.9800
C12 H12C 0.9800
C13 P2 1.820(3)
C13 H13A 0.9800
C13 H13B 0.9800
C13 H13C 0.9800
C14 P2 1.810(3)
C14 H14A 0.9800
C14 H14B 0.9800
C14 H14C 0.9800
C15 P2 1.808(3)
C15 H15A 0.9800
C15 H15B 0.9800
C15 H15C 0.9800
Fe1 N4 2.010(2)
Fe1 N1 2.0663(19)
Fe1 P2 2.2637(7)
Fe1 P1 2.2639(7)
Fe2 O1 1.9797(17)
Fe2 Br2 2.4102(4)
Fe2 Br1 2.4441(4)
Fe2 Br3 2.4602(4)
N2 H2A 0.85(3)
N3 H3A 0.77(3)
N3 H3B 0.88(3)

loop_
_geom_hbond_atom_site_label_D
_geom_hbond_atom_site_label_H
_geom_hbond_atom_site_label_A
_geom_hbond_distance_DH
_geom_hbond_distance_HA
_geom_hbond_distance_DA
_geom_hbond_angle_DHA
N2 H2A Br3 0.85(3) 2.79(3) 3.478(2) 139(2)
N3 H3A N4 0.77(3) 2.23(3) 2.944(3) 155(3)

loop_
_geom_torsion_atom_site_label_1
_geom_torsion_atom_site_label_2
_geom_torsion_atom_site_label_3
_geom_torsion_atom_site_label_4
_geom_torsion
N3 C1 C2 C3 178.3(2)
N1 C1 C2 C3 0.8(3)
C1 C2 C3 C4 -0.7(4)
C2 C3 C4 C5 0.4(4)
C3 C4 C5 N1 -0.2(4)
C3 C4 C5 N2 -178.9(2)
O1 C6 Fe1 C7 -4.9(2)
N2 C6 Fe1 C7 174.53(18)
O1 C6 Fe1 N1 176.2(2)
N2 C6 Fe1 N1 -4.37(17)
O1 C6 Fe1 P2 -93.1(2)
N2 C6 Fe1 P2 86.37(17)
O1 C6 Fe1 P1 86.7(2)
N2 C6 Fe1 P1 -93.89(17)
C4 C5 N1 C1 0.2(3)
N2 C5 N1 C1 179.07(19)
C4 C5 N1 Fe1 179.81(19)
N2 C5 N1 Fe1 -1.3(2)
N3 C1 N1 C5 -178.1(2)
C2 C1 N1 C5 -0.5(3)
N3 C1 N1 Fe1 2.5(3)
C2 C1 N1 Fe1 180.00(16)
C7 Fe1 N1 C5 -3.0(6)
C6 Fe1 N1 C5 3.17(16)
N4 Fe1 N1 C5 -177.07(15)
P2 Fe1 N1 C5 -85.79(15)
P1 Fe1 N1 C5 90.54(15)
C7 Fe1 N1 C1 176.5(5)
C6 Fe1 N1 C1 -177.3(2)
N4 Fe1 N1 C1 2.4(2)
P2 Fe1 N1 C1 93.73(19)
P1 Fe1 N1 C1 -89.95(19)
O1 C6 N2 C5 -175.3(2)
Fe1 C6 N2 C5 5.2(3)
N1 C5 N2 C6 -2.4(3)
C4 C5 N2 C6 176.5(2)
N2 C6 O1 Fe2 16.1(4)
Fe1 C6 O1 Fe2 -164.51(14)
Br2 Fe2 O1 C6 -107.1(3)
Br1 Fe2 O1 C6 132.2(3)
Br3 Fe2 O1 C6 13.1(3)
C7 Fe1 P1 C11 135.94(13)
C6 Fe1 P1 C11 47.74(13)
N4 Fe1 P1 C11 -134.60(12)
N1 Fe1 P1 C11 -33.88(12)
C7 Fe1 P1 C10 -103.70(12)
C6 Fe1 P1 C10 168.10(12)
N4 Fe1 P1 C10 -14.24(11)
N1 Fe1 P1 C10 86.48(11)
C7 Fe1 P1 C12 16.35(13)
C6 Fe1 P1 C12 -71.85(13)
N4 Fe1 P1 C12 105.81(12)
N1 Fe1 P1 C12 -153.47(12)
C7 Fe1 P2 C15 56.25(13)
C6 Fe1 P2 C15 144.56(12)
N4 Fe1 P2 C15 -33.10(11)
N1 Fe1 P2 C15 -133.87(11)
C7 Fe1 P2 C14 176.41(13)
C6 Fe1 P2 C14 -95.28(13)
N4 Fe1 P2 C14 87.06(12)
N1 Fe1 P2 C14 -13.71(12)
C7 Fe1 P2 C13 -64.56(14)
C6 Fe1 P2 C13 23.75(13)
N4 Fe1 P2 C13 -153.91(13)
N1 Fe1 P2 C13 105.32(12)
